data_4514264
loop_
_publ_author_name
'Wang, Shuang'
'Belmabkhout, Youssef'
'Cairns, Amy J.'
'Li, Guanghua'
'Huo, Qisheng'
'Liu, Yunling'
'Eddaoudi, Mohamed'

_publ_section_title
;
 Tuning Gas Adsorption Properties of Zeolite-like Supramolecular
 Assemblies with gis Topology via Functionalization of Isoreticular
 Metal-Organic Squares.
;
_journal_issue 39
_journal_name_full 'ACS applied materials &amp; interfaces'
_journal_page_first 33521
_journal_page_last 33527
_journal_paper_doi 10.1021/acsami.7b06010
_journal_volume 9
_journal_year 2017
_chemical_formula_moiety 'C36 H102 Co4 N16 O41'
_chemical_formula_sum 'C36 H102 Co4 N16 O41'
_chemical_formula_weight 1651.06
_chemical_melting_point ?
_chemical_name_systematic
; 
 ? 
;
_space_group_IT_number 141
_symmetry_cell_setting tetragonal
_symmetry_space_group_name_Hall '-I 4bd 2'
_symmetry_space_group_name_H-M 'I 41/a m d :2'
_atom_sites_solution_hydrogens geom
_atom_sites_solution_primary direct
_atom_sites_solution_secondary difmap
_audit_creation_method SHELXL-97
_cell_angle_alpha 90.00
_cell_angle_beta 90.00
_cell_angle_gamma 90.00
_cell_formula_units_Z 4
_cell_length_a 19.959(3)
_cell_length_b 19.959(3)
_cell_length_c 20.408(4)
_cell_measurement_reflns_used 2390
_cell_measurement_temperature 293(2)
_cell_measurement_theta_max 27.44
_cell_measurement_theta_min 3.22
_cell_volume 8130(2)
_computing_cell_refinement Process-auto
_computing_data_collection Process-auto
_computing_data_reduction Process-auto
_computing_structure_refinement 'SHELXL-97 (Sheldrick, 1997)'
_computing_structure_solution 'SHELXS-97 (Sheldrick, 1990)'
_diffrn_ambient_temperature 293(2)
_diffrn_detector_area_resol_mean 10.0
_diffrn_measured_fraction_theta_full 0.972
_diffrn_measured_fraction_theta_max 0.972
_diffrn_measurement_device_type 'Rigaku RAXIS-RAPID'
_diffrn_measurement_method omega-scan
_diffrn_radiation_monochromator graphite
_diffrn_radiation_source 'fine-focus sealed tube'
_diffrn_radiation_type MoK\a
_diffrn_radiation_wavelength 0.71073
_diffrn_reflns_av_R_equivalents 0.0803
_diffrn_reflns_av_sigmaI/netI 0.0301
_diffrn_reflns_limit_h_max 25
_diffrn_reflns_limit_h_min -25
_diffrn_reflns_limit_k_max 25
_diffrn_reflns_limit_k_min -25
_diffrn_reflns_limit_l_max 26
_diffrn_reflns_limit_l_min -26
_diffrn_reflns_number 36097
_diffrn_reflns_theta_full 27.44
_diffrn_reflns_theta_max 27.44
_diffrn_reflns_theta_min 3.22
_diffrn_standards_decay_% 0
_diffrn_standards_interval_count 0
_diffrn_standards_interval_time 0
_diffrn_standards_number 0
_exptl_absorpt_coefficient_mu 0.894
_exptl_absorpt_correction_T_max 0.8562
_exptl_absorpt_correction_T_min 0.6973
_exptl_absorpt_correction_type empirical
_exptl_absorpt_process_details Process-auto
_exptl_crystal_colour red
_exptl_crystal_density_diffrn 1.349
_exptl_crystal_density_meas ?
_exptl_crystal_density_method 'not measured'
_exptl_crystal_description block
_exptl_crystal_F_000 3464
_exptl_crystal_size_max 0.28
_exptl_crystal_size_mid 0.26
_exptl_crystal_size_min 0.24
_refine_diff_density_max 0.824
_refine_diff_density_min -0.672
_refine_diff_density_rms 0.083
_refine_ls_extinction_method none
_refine_ls_goodness_of_fit_ref 1.022
_refine_ls_hydrogen_treatment constr
_refine_ls_matrix_type full
_refine_ls_number_parameters 159
_refine_ls_number_reflns 2390
_refine_ls_number_restraints 68
_refine_ls_restrained_S_all 1.023
_refine_ls_R_factor_all 0.0885
_refine_ls_R_factor_gt 0.0616
_refine_ls_shift/su_max 0.000
_refine_ls_shift/su_mean 0.000
_refine_ls_structure_factor_coef Fsqd
_refine_ls_weighting_details 'calc w=1/[\s^2^(Fo^2^)+(0.1078P)^2^+10.5332P] where P=(Fo^2^+2Fc^2^)/3'
_refine_ls_weighting_scheme calc
_refine_ls_wR_factor_gt 0.1706
_refine_ls_wR_factor_ref 0.1914
_reflns_number_gt 1630
_reflns_number_total 2390
_reflns_threshold_expression >2sigma(I)
_cod_data_source_file am7b06010_si_005.cif
_cod_data_source_block ZSA-6
_cod_depositor_comments
;
The following automatic conversions were performed:

'_chemical_melting_point' value 'not measured' was changed to '?' -
the value is undefined or not given.

'_symmetry_cell_setting' value 'Tetragonal' changed to 'tetragonal'
according to
/home/data/users/saulius/crontab/automatic-downloads/current/ACS/lib/dictionaries/cif_core.dic
dictionary named 'cif_core.dic' version 2.4.2 from 2011-04-26.

'_exptl_crystal_density_meas' value 'not measured' was changed to '?'
- the value is perceived as not measured.

Automatic conversion script
Id: cif_fix_values 4973 2017-02-22 13:04:09Z antanas 
;
_cod_original_sg_symbol_H-M I4(1)/amd
_cod_database_code 4514264

loop_
_symmetry_equiv_pos_as_xyz
'x, y, z'
'-x+1/2, -y, z+1/2'
'-y+1/4, x+3/4, z+1/4'
'y+1/4, -x+1/4, z+3/4'
'-x+1/2, y, -z+1/2'
'x, -y, -z'
'y+1/4, x+3/4, -z+1/4'
'-y+1/4, -x+1/4, -z+3/4'
'x+1/2, y+1/2, z+1/2'
'-x+1, -y+1/2, z+1'
'-y+3/4, x+5/4, z+3/4'
'y+3/4, -x+3/4, z+5/4'
'-x+1, y+1/2, -z+1'
'x+1/2, -y+1/2, -z+1/2'
'y+3/4, x+5/4, -z+3/4'
'-y+3/4, -x+3/4, -z+5/4'
'-x, -y, -z'
'x-1/2, y, -z-1/2'
'y-1/4, -x-3/4, -z-1/4'
'-y-1/4, x-1/4, -z-3/4'
'x-1/2, -y, z-1/2'
'-x, y, z'
'-y-1/4, -x-3/4, z-1/4'
'y-1/4, x-1/4, z-3/4'
'-x+1/2, -y+1/2, -z+1/2'
'x, y+1/2, -z'
'y+1/4, -x-1/4, -z+1/4'
'-y+1/4, x+1/4, -z-1/4'
'x, -y+1/2, z'
'-x+1/2, y+1/2, z+1/2'
'-y+1/4, -x-1/4, z+1/4'
'y+1/4, x+1/4, z-1/4'

loop_
_atom_site_label
_atom_site_type_symbol
_atom_site_fract_x
_atom_site_fract_y
_atom_site_fract_z
_atom_site_U_iso_or_equiv
_atom_site_adp_type
_atom_site_occupancy
_atom_site_symmetry_multiplicity
_atom_site_calc_flag
_atom_site_refinement_flags
Co1 Co 0.15311(2) 0.59689(2) 0.1250 0.0450(3) Uani 1 2 d S
O1 O 0.16253(12) 0.60278(11) 0.21772(13) 0.0511(6) Uani 1 1 d .
O2 O 0.16820(14) 0.67317(12) 0.30163(12) 0.0596(7) Uani 1 1 d .
N1 N 0.15532(13) 0.69440(14) 0.12856(12) 0.0451(6) Uani 1 1 d .
N2 N 0.24968(16) 0.59287(14) 0.11564(16) 0.0563(8) Uani 1 1 d .
H2A H 0.2610 0.6007 0.0736 0.100 Uiso 1 1 calc .
H2B H 0.2688 0.6247 0.1407 0.100 Uiso 1 1 calc .
C1 C 0.1514(2) 0.7500 0.0914(2) 0.0486(11) Uani 1 2 d S
C2 C 0.16191(15) 0.71541(16) 0.19286(15) 0.0427(7) Uani 1 1 d .
C3 C 0.1421(4) 0.7500 0.0175(3) 0.0749(17) Uani 1 2 d SD
C4 C 0.16463(15) 0.66226(16) 0.24253(16) 0.0461(7) Uani 1 1 d .
C5 C 0.2095(8) 0.7500 -0.0113(10) 0.124(4) Uani 0.50 2 d SPDU
H5A H 0.2424 0.7500 0.0230 0.140 Uiso 0.50 2 calc SP
H5B H 0.2151 0.7893 -0.0379 0.140 Uiso 0.25 1 calc P
H5C H 0.2151 0.7107 -0.0379 0.140 Uiso 0.25 1 calc P
C5' C 0.0693(8) 0.7500 0.0038(11) 0.124(4) Uani 0.50 2 d SPDU
H5'1 H 0.0450 0.7500 0.0444 0.140 Uiso 0.50 2 calc SP
H5'2 H 0.0578 0.7107 -0.0209 0.140 Uiso 0.25 1 calc P
H5'3 H 0.0578 0.7893 -0.0209 0.140 Uiso 0.25 1 calc P
C6 C 0.2744(2) 0.5257(2) 0.1359(3) 0.0826(14) Uani 1 1 d .
H6A H 0.3175 0.5167 0.1158 0.100 Uiso 1 1 calc .
H6B H 0.2797 0.5239 0.1831 0.100 Uiso 1 1 calc .
O1W O 0.394(2) 0.389(2) 0.128(2) 0.068(11) Uani 0.06 1 d PU
O2W O 0.0000 0.7500 -0.200(3) 0.087(14) Uani 0.13 4 d SPU
O3W O 0.0704(8) 0.6373(10) 0.4008(8) 0.074(4) Uani 0.19 1 d PU
O4W O 0.3474(10) 0.6154(13) -0.0020(12) 0.100(6) Uani 0.19 1 d PU
O5W O 0.1317(13) 0.7500 0.4179(11) 0.099(6) Uani 0.25 2 d SPU
O6W O 0.0709(11) 0.6003(12) 0.3875(10) 0.056(5) Uani 0.13 1 d PU
O7W O 0.1747(16) 0.7500 0.4276(14) 0.094(7) Uani 0.19 2 d SPU
O8W O 0.3555(10) 0.5703(12) 0.0005(11) 0.059(5) Uani 0.13 1 d PU
O9W O 0.3118(18) 0.6546(17) -0.0131(17) 0.081(9) Uani 0.09 1 d PU

loop_
_atom_site_aniso_label
_atom_site_aniso_U_11
_atom_site_aniso_U_22
_atom_site_aniso_U_33
_atom_site_aniso_U_23
_atom_site_aniso_U_13
_atom_site_aniso_U_12
Co1 0.0441(3) 0.0441(3) 0.0468(4) -0.00550(18) -0.00550(18) 0.0028(2)
O1 0.0601(14) 0.0452(13) 0.0480(13) 0.0004(10) -0.0095(11) 0.0039(10)
O2 0.0842(18) 0.0533(14) 0.0413(13) 0.0006(10) -0.0125(12) 0.0084(12)
N1 0.0483(15) 0.0456(15) 0.0413(14) -0.0016(11) -0.0034(11) 0.0016(11)
N2 0.0445(15) 0.0596(18) 0.0647(19) -0.0150(14) -0.0065(13) 0.0026(13)
C1 0.056(3) 0.052(3) 0.038(2) 0.000 -0.003(2) 0.000
C2 0.0411(16) 0.0463(16) 0.0406(16) -0.0035(13) -0.0033(12) 0.0003(12)
C3 0.121(5) 0.062(3) 0.042(3) 0.000 -0.002(3) 0.000
C4 0.0444(17) 0.0466(17) 0.0474(18) 0.0001(14) -0.0075(13) 0.0019(13)
C5 0.125(4) 0.124(4) 0.124(4) 0.000 -0.0002(7) 0.000
C5' 0.125(4) 0.124(4) 0.124(4) 0.000 -0.0002(7) 0.000
C6 0.062(2) 0.075(3) 0.111(4) -0.014(3) -0.013(2) 0.023(2)
O1W 0.068(11) 0.068(11) 0.068(11) 0.0000(10) 0.0001(10) 0.0002(10)
O2W 0.087(14) 0.087(14) 0.087(14) 0.000 0.000 0.000
O3W 0.074(4) 0.075(4) 0.074(4) 0.0002(10) 0.0002(10) 0.0000(10)
O4W 0.100(6) 0.100(6) 0.100(6) 0.0001(10) 0.0003(10) -0.0002(10)
O5W 0.099(6) 0.100(6) 0.099(6) 0.000 0.0003(10) 0.000
O6W 0.057(5) 0.056(5) 0.056(5) 0.0004(10) 0.0001(10) -0.0001(10)
O7W 0.094(7) 0.094(7) 0.094(7) 0.000 -0.0001(10) 0.000
O8W 0.059(5) 0.059(5) 0.059(5) -0.0001(10) 0.0000(10) -0.0001(10)
O9W 0.081(9) 0.081(9) 0.081(9) 0.0001(10) 0.0002(10) -0.0002(10)

loop_
_atom_type_symbol
_atom_type_description
_atom_type_scat_dispersion_real
_atom_type_scat_dispersion_imag
_atom_type_scat_source
C C 0.0033 0.0016 'International Tables Vol C Tables 4.2.6.8 and 6.1.1.4'
H H 0.0000 0.0000 'International Tables Vol C Tables 4.2.6.8 and 6.1.1.4'
N N 0.0061 0.0033 'International Tables Vol C Tables 4.2.6.8 and 6.1.1.4'
O O 0.0106 0.0060 'International Tables Vol C Tables 4.2.6.8 and 6.1.1.4'
Co Co 0.3494 0.9721 'International Tables Vol C Tables 4.2.6.8 and 6.1.1.4'

loop_
_geom_angle_atom_site_label_1
_geom_angle_atom_site_label_2
_geom_angle_atom_site_label_3
_geom_angle
_geom_angle_site_symmetry_1
_geom_angle_site_symmetry_3
O1 Co1 O1 177.01(15) 16_554 .
O1 Co1 N2 87.68(12) 16_554 .
O1 Co1 N2 90.13(12) . .
O1 Co1 N2 90.13(12) 16_554 16_554
O1 Co1 N2 87.68(12) . 16_554
N2 Co1 N2 85.83(17) . 16_554
O1 Co1 N1 97.87(10) 16_554 .
O1 Co1 N1 84.21(10) . .
N2 Co1 N1 91.29(11) . .
N2 Co1 N1 171.39(12) 16_554 .
O1 Co1 N1 84.21(10) 16_554 16_554
O1 Co1 N1 97.87(10) . 16_554
N2 Co1 N1 171.39(12) . 16_554
N2 Co1 N1 91.29(11) 16_554 16_554
N1 Co1 N1 92.67(15) . 16_554
C4 O1 Co1 116.7(2) . .
C1 N1 C2 106.9(3) . .
C1 N1 Co1 143.2(2) . .
C2 N1 Co1 109.9(2) . .
C6 N2 Co1 109.9(3) . .
C6 N2 H2A 109.7 . .
Co1 N2 H2A 109.7 . .
C6 N2 H2B 109.7 . .
Co1 N2 H2B 109.7 . .
H2A N2 H2B 108.2 . .
N1 C1 N1 111.0(4) 29_565 .
N1 C1 C3 124.5(2) 29_565 .
N1 C1 C3 124.5(2) . .
C2 C2 N1 107.64(18) 29_565 .
C2 C2 C4 136.26(18) 29_565 .
N1 C2 C4 116.1(3) . .
C5 C3 C5' 145.5(12) . .
C5 C3 C1 106.6(10) . .
C5' C3 C1 107.9(9) . .
O2 C4 O1 123.4(3) . .
O2 C4 C2 123.5(3) . .
O1 C4 C2 113.1(3) . .
C3 C5 H5A 109.5 . .
C3 C5 H5B 109.5 . .
H5A C5 H5B 109.5 . .
C3 C5 H5C 109.5 . .
H5A C5 H5C 109.5 . .
H5B C5 H5C 109.5 . .
C3 C5' H5'1 109.5 . .
C3 C5' H5'2 109.5 . .
H5'1 C5' H5'2 109.5 . .
C3 C5' H5'3 109.5 . .
H5'1 C5' H5'3 109.5 . .
H5'2 C5' H5'3 109.5 . .
C6 C6 N2 107.5(3) 16_554 .
C6 C6 H6A 110.2 16_554 .
N2 C6 H6A 110.2 . .
C6 C6 H6B 110.2 16_554 .
N2 C6 H6B 110.2 . .
H6A C6 H6B 108.5 . .
O8W O4W O9W 147(3) . .

loop_
_geom_bond_atom_site_label_1
_geom_bond_atom_site_label_2
_geom_bond_distance
_geom_bond_site_symmetry_2
Co1 O1 1.905(3) 16_554
Co1 O1 1.905(3) .
Co1 N2 1.939(3) .
Co1 N2 1.939(3) 16_554
Co1 N1 1.948(3) .
Co1 N1 1.948(3) 16_554
O1 C4 1.291(4) .
O2 C4 1.228(4) .
N1 C1 1.346(4) .
N1 C2 1.384(4) .
N2 C6 1.486(6) .
N2 H2A 0.9000 .
N2 H2B 0.9000 .
C1 N1 1.346(4) 29_565
C1 C3 1.519(7) .
C2 C2 1.381(6) 29_565
C2 C4 1.468(5) .
C3 C5 1.468(15) .
C3 C5' 1.481(15) .
C5 H5A 0.9600 .
C5 H5B 0.9600 .
C5 H5C 0.9600 .
C5' H5'1 0.9600 .
C5' H5'2 0.9600 .
C5' H5'3 0.9600 .
C6 C6 1.484(10) 16_554
C6 H6A 0.9700 .
C6 H6B 0.9700 .
O1W O1W 0.94(8) 16_554
O3W O6W 0.79(2) .
O4W O8W 0.92(3) .
O4W O9W 1.08(3) .
O5W O7W 0.88(3) .

loop_
_geom_hbond_atom_site_label_D
_geom_hbond_atom_site_label_H
_geom_hbond_atom_site_label_A
_geom_hbond_distance_DH
_geom_hbond_distance_HA
_geom_hbond_distance_DA
_geom_hbond_angle_DHA
_geom_hbond_site_symmetry_A
N2 H2A O9W 0.90 2.31 3.16(4) 157.2 .
N2 H2A O4W 0.90 2.33 3.13(2) 146.9 .
N2 H2A O8W 0.90 2.48 3.19(2) 136.2 .
N2 H2B O2 0.90 1.98 2.847(4) 162.6 5
